data_1553878
loop_
_publ_author_name
'Jiang, Bo'
'Shi, Min'

_publ_section_title
;
 Rhodium(ii)-catalyzed intermolecular [3 + 2] annulation of N-vinyl
 indoles with N-tosyl-1,2,3-triazoles via an aza-vinyl Rh carbene
;
_journal_issue 12
_journal_name_full 'Organic Chemistry Frontiers'
_journal_page_first 2459
_journal_paper_doi 10.1039/C7QO00703E
_journal_volume 4
_journal_year 2017
_chemical_formula_sum 'C31 H26 N2 O2 S'
_chemical_formula_weight 490.60
_space_group_crystal_system triclinic
_space_group_IT_number 2
_space_group_name_Hall '-P 1'
_space_group_name_H-M_alt 'P -1'
_atom_sites_solution_hydrogens geom
_audit_creation_method SHELXL-2013
_audit_update_record
;
2017-05-27 deposited with the CCDC.
2017-09-08 downloaded from the CCDC.
;
_cell_angle_alpha 103.535(4)
_cell_angle_beta 94.412(4)
_cell_angle_gamma 96.045(4)
_cell_formula_units_Z 2
_cell_length_a 10.688(2)
_cell_length_b 10.745(2)
_cell_length_c 11.245(2)
_cell_measurement_reflns_used 1885
_cell_measurement_temperature 293(2)
_cell_measurement_theta_max 48.099
_cell_measurement_theta_min 4.722
_cell_volume 1241.6(4)
_computing_cell_refinement 'Bruker SMART'
_computing_data_collection 'Bruker SMART'
_computing_data_reduction 'Bruker SHELXTL'
_computing_molecular_graphics 'Bruker SHELXTL'
_computing_publication_material 'Bruker SHELXTL'
_computing_structure_refinement 'SHELXL-2013 (Sheldrick, 2013)'
_computing_structure_solution 'Bruker SHELXTL'
_diffrn_ambient_temperature 293(2)
_diffrn_measured_fraction_theta_full 0.999
_diffrn_measured_fraction_theta_max 0.999
_diffrn_measurement_device_type 'CCD area detector'
_diffrn_measurement_method 'phi and omega scans'
_diffrn_radiation_type MoK\a
_diffrn_radiation_wavelength 0.71073
_diffrn_reflns_av_R_equivalents 0.0251
_diffrn_reflns_av_unetI/netI 0.0493
_diffrn_reflns_Laue_measured_fraction_full 0.999
_diffrn_reflns_Laue_measured_fraction_max 0.999
_diffrn_reflns_limit_h_max 10
_diffrn_reflns_limit_h_min -12
_diffrn_reflns_limit_k_max 12
_diffrn_reflns_limit_k_min -13
_diffrn_reflns_limit_l_max 13
_diffrn_reflns_limit_l_min -13
_diffrn_reflns_number 7170
_diffrn_reflns_point_group_measured_fraction_full 0.999
_diffrn_reflns_point_group_measured_fraction_max 0.999
_diffrn_reflns_theta_full 25.242
_diffrn_reflns_theta_max 25.498
_diffrn_reflns_theta_min 1.873
_exptl_absorpt_coefficient_mu 0.163
_exptl_absorpt_correction_T_max 0.7456
_exptl_absorpt_correction_T_min 0.6561
_exptl_absorpt_correction_type multi-scan
_exptl_absorpt_process_details sadabs
_exptl_crystal_colour brown
_exptl_crystal_density_diffrn 1.312
_exptl_crystal_description prismatic
_exptl_crystal_F_000 516
_exptl_crystal_size_max 0.200
_exptl_crystal_size_mid 0.170
_exptl_crystal_size_min 0.140
_refine_diff_density_max 0.428
_refine_diff_density_min -0.226
_refine_diff_density_rms 0.067
_refine_ls_extinction_method none
_refine_ls_goodness_of_fit_ref 1.015
_refine_ls_hydrogen_treatment constr
_refine_ls_matrix_type full
_refine_ls_number_parameters 326
_refine_ls_number_reflns 4618
_refine_ls_number_restraints 0
_refine_ls_restrained_S_all 1.015
_refine_ls_R_factor_all 0.0744
_refine_ls_R_factor_gt 0.0571
_refine_ls_shift/su_max 0.006
_refine_ls_shift/su_mean 0.000
_refine_ls_structure_factor_coef Fsqd
_refine_ls_weighting_details 'w=1/[\s^2^(Fo^2^)+(0.0916P)^2^+0.0908P] where P=(Fo^2^+2Fc^2^)/3'
_refine_ls_weighting_scheme calc
_refine_ls_wR_factor_gt 0.1430
_refine_ls_wR_factor_ref 0.1554
_reflns_Friedel_coverage 0.000
_reflns_number_gt 3563
_reflns_number_total 4618
_reflns_threshold_expression 'I > 2\s(I)'
_cod_data_source_file c7qo00703e2.cif
_cod_data_source_block cd17318
_cod_original_cell_volume 1241.7(4)
_cod_database_code 1553878
_shelx_space_group_comment
; 
The symmetry employed for this shelxl refinement is uniquely defined 
by the following loop, which should always be used as a source of 
symmetry information in preference to the above space-group names. 
They are only intended as comments. 
;
_shelx_estimated_absorpt_t_min 0.968
_shelx_estimated_absorpt_t_max 0.978
_shelxl_version_number 2013-4

loop_
_space_group_symop_operation_xyz
'x, y, z'
'-x, -y, -z'

loop_
_atom_site_label
_atom_site_type_symbol
_atom_site_fract_x
_atom_site_fract_y
_atom_site_fract_z
_atom_site_U_iso_or_equiv
_atom_site_adp_type
_atom_site_occupancy
_atom_site_site_symmetry_order
_atom_site_calc_flag
_atom_site_refinement_flags_posn
_atom_site_refinement_flags_adp
S1 S 0.68435(6) 0.86149(6) 0.92499(5) 0.0367(2) Uani 1 1 d . .
N1 N 0.59050(18) 0.81701(18) 0.79728(17) 0.0364(5) Uani 1 1 d . .
N2 N 0.63184(17) 0.60658(17) 0.68354(18) 0.0364(5) Uani 1 1 d . .
O1 O 0.75841(17) 0.76000(16) 0.92612(16) 0.0474(5) Uani 1 1 d . .
O2 O 0.60548(17) 0.89966(17) 1.01996(15) 0.0476(5) Uani 1 1 d . .
C1 C 0.6311(2) 0.7405(2) 0.6813(2) 0.0332(5) Uani 1 1 d . .
H1 H 0.7165 0.7769 0.6711 0.040 Uiso 1 1 calc R U
C2 C 0.5369(2) 0.7646(2) 0.5814(2) 0.0375(5) Uani 1 1 d . .
H2A H 0.5812 0.7930 0.5184 0.045 Uiso 1 1 calc R U
H2B H 0.4799 0.6867 0.5432 0.045 Uiso 1 1 calc R U
C3 C 0.4655(2) 0.8685(2) 0.6478(2) 0.0324(5) Uani 1 1 d . .
C4 C 0.4997(2) 0.8936(2) 0.7672(2) 0.0346(5) Uani 1 1 d . .
H4 H 0.4673 0.9553 0.8251 0.041 Uiso 1 1 calc R U
C5 C 0.3691(2) 0.9251(2) 0.5865(2) 0.0340(5) Uani 1 1 d . .
C6 C 0.3431(2) 0.8885(2) 0.4597(2) 0.0398(6) Uani 1 1 d . .
H6 H 0.3899 0.8300 0.4138 0.048 Uiso 1 1 calc R U
C7 C 0.2491(3) 0.9371(3) 0.4003(2) 0.0489(7) Uani 1 1 d . .
H7 H 0.2328 0.9105 0.3151 0.059 Uiso 1 1 calc R U
C8 C 0.1798(3) 1.0238(3) 0.4653(3) 0.0524(7) Uani 1 1 d . .
H8 H 0.1154 1.0554 0.4252 0.063 Uiso 1 1 calc R U
C9 C 0.2065(3) 1.0640(3) 0.5910(3) 0.0579(8) Uani 1 1 d . .
H9 H 0.1612 1.1248 0.6358 0.070 Uiso 1 1 calc R U
C10 C 0.2990(3) 1.0153(3) 0.6510(2) 0.0506(7) Uani 1 1 d . .
H10 H 0.3151 1.0430 0.7361 0.061 Uiso 1 1 calc R U
C11 C 0.5373(2) 0.5356(2) 0.7270(2) 0.0407(6) Uani 1 1 d . .
C12 C 0.4135(2) 0.5575(3) 0.7438(3) 0.0540(7) Uani 1 1 d . .
H12 H 0.3808 0.6275 0.7234 0.065 Uiso 1 1 calc R U
C13 C 0.3410(3) 0.4719(3) 0.7918(3) 0.0673(9) Uani 1 1 d . .
H13 H 0.2577 0.4842 0.8044 0.081 Uiso 1 1 calc R U
C14 C 0.3902(3) 0.3671(3) 0.8218(3) 0.0732(10) Uani 1 1 d . .
H14 H 0.3389 0.3109 0.8545 0.088 Uiso 1 1 calc R U
C15 C 0.5112(3) 0.3443(3) 0.8048(3) 0.0622(8) Uani 1 1 d . .
H15 H 0.5421 0.2732 0.8246 0.075 Uiso 1 1 calc R U
C16 C 0.5881(2) 0.4305(2) 0.7569(2) 0.0462(6) Uani 1 1 d . .
C17 C 0.7168(2) 0.4407(2) 0.7309(2) 0.0473(6) Uani 1 1 d . .
H17 H 0.7739 0.3833 0.7405 0.057 Uiso 1 1 calc R U
C18 C 0.7411(2) 0.5479(2) 0.6901(2) 0.0365(5) Uani 1 1 d . .
C19 C 0.8592(2) 0.6026(2) 0.6519(2) 0.0392(6) Uani 1 1 d . .
C20 C 0.8645(3) 0.6235(3) 0.5357(3) 0.0538(7) Uani 1 1 d . .
H20 H 0.7918 0.6044 0.4805 0.065 Uiso 1 1 calc R U
C21 C 0.9765(3) 0.6723(3) 0.5009(3) 0.0663(9) Uani 1 1 d . .
H21 H 0.9794 0.6845 0.4219 0.080 Uiso 1 1 calc R U
C22 C 1.0835(3) 0.7028(3) 0.5823(4) 0.0754(10) Uani 1 1 d . .
H22 H 1.1588 0.7368 0.5589 0.090 Uiso 1 1 calc R U
C23 C 1.0799(3) 0.6832(3) 0.6987(3) 0.0706(9) Uani 1 1 d . .
H23 H 1.1527 0.7039 0.7539 0.085 Uiso 1 1 calc R U
C24 C 0.9689(3) 0.6331(3) 0.7331(3) 0.0540(7) Uani 1 1 d . .
H24 H 0.9670 0.6195 0.8116 0.065 Uiso 1 1 calc R U
C25 C 0.7848(2) 0.9988(2) 0.9169(2) 0.0380(6) Uani 1 1 d . .
C26 C 0.9002(2) 0.9844(2) 0.8714(2) 0.0435(6) Uani 1 1 d . .
H26 H 0.9252 0.9028 0.8465 0.052 Uiso 1 1 calc R U
C27 C 0.9775(2) 1.0916(3) 0.8632(2) 0.0497(7) Uani 1 1 d . .
H27 H 1.0551 1.0817 0.8323 0.060 Uiso 1 1 calc R U
C28 C 0.9430(3) 1.2139(3) 0.8996(2) 0.0495(7) Uani 1 1 d . .
C29 C 0.8275(3) 1.2268(3) 0.9454(2) 0.0533(7) Uani 1 1 d . .
H29 H 0.8029 1.3086 0.9703 0.064 Uiso 1 1 calc R U
C30 C 0.7482(3) 1.1207(2) 0.9549(2) 0.0480(6) Uani 1 1 d . .
H30 H 0.6709 1.1307 0.9864 0.058 Uiso 1 1 calc R U
C31 C 1.0286(3) 1.3306(3) 0.8878(3) 0.0716(9) Uani 1 1 d . .
H31A H 1.0940 1.3547 0.9554 0.107 Uiso 1 1 calc R U
H31B H 0.9801 1.4011 0.8886 0.107 Uiso 1 1 calc R U
H31C H 1.0662 1.3104 0.8119 0.107 Uiso 1 1 calc R U

loop_
_atom_site_aniso_label
_atom_site_aniso_U_11
_atom_site_aniso_U_22
_atom_site_aniso_U_33
_atom_site_aniso_U_23
_atom_site_aniso_U_13
_atom_site_aniso_U_12
S1 0.0431(4) 0.0415(4) 0.0270(3) 0.0105(2) -0.0003(2) 0.0103(3)
N1 0.0398(11) 0.0400(11) 0.0293(10) 0.0058(8) 0.0015(8) 0.0127(9)
N2 0.0355(11) 0.0324(10) 0.0426(11) 0.0107(8) 0.0045(9) 0.0055(8)
O1 0.0534(11) 0.0482(10) 0.0433(10) 0.0153(8) -0.0063(8) 0.0167(8)
O2 0.0588(11) 0.0577(11) 0.0296(9) 0.0130(8) 0.0105(8) 0.0123(9)
C1 0.0343(12) 0.0340(12) 0.0316(12) 0.0079(9) 0.0035(10) 0.0066(10)
C2 0.0413(13) 0.0415(13) 0.0303(12) 0.0080(10) 0.0028(10) 0.0103(11)
C3 0.0344(12) 0.0325(11) 0.0310(12) 0.0092(9) 0.0036(10) 0.0037(9)
C4 0.0349(12) 0.0379(12) 0.0319(12) 0.0079(9) 0.0044(10) 0.0101(10)
C5 0.0352(12) 0.0353(12) 0.0328(12) 0.0112(9) 0.0030(10) 0.0039(10)
C6 0.0446(14) 0.0430(13) 0.0316(13) 0.0074(10) 0.0034(11) 0.0087(11)
C7 0.0577(17) 0.0559(16) 0.0346(14) 0.0154(12) -0.0054(12) 0.0113(13)
C8 0.0499(16) 0.0615(17) 0.0521(17) 0.0245(13) -0.0040(13) 0.0177(14)
C9 0.0656(19) 0.0697(19) 0.0460(16) 0.0162(14) 0.0083(14) 0.0361(16)
C10 0.0621(18) 0.0593(16) 0.0336(14) 0.0103(12) 0.0030(12) 0.0265(14)
C11 0.0406(14) 0.0370(13) 0.0430(14) 0.0083(11) 0.0040(11) 0.0016(11)
C12 0.0422(15) 0.0494(15) 0.076(2) 0.0249(14) 0.0097(14) 0.0061(12)
C13 0.0441(16) 0.0651(19) 0.099(3) 0.0322(18) 0.0175(17) 0.0013(14)
C14 0.065(2) 0.0632(19) 0.102(3) 0.0420(18) 0.0244(19) -0.0036(16)
C15 0.064(2) 0.0477(16) 0.084(2) 0.0335(15) 0.0138(17) 0.0066(14)
C16 0.0495(15) 0.0383(13) 0.0521(16) 0.0146(11) 0.0031(12) 0.0043(11)
C17 0.0477(15) 0.0388(13) 0.0586(17) 0.0157(12) 0.0031(13) 0.0131(12)
C18 0.0385(13) 0.0340(12) 0.0365(13) 0.0059(10) 0.0023(10) 0.0099(10)
C19 0.0399(13) 0.0336(12) 0.0454(14) 0.0080(10) 0.0094(11) 0.0112(10)
C20 0.0563(17) 0.0588(17) 0.0517(17) 0.0160(13) 0.0119(14) 0.0214(14)
C21 0.076(2) 0.068(2) 0.069(2) 0.0310(16) 0.0356(18) 0.0236(17)
C22 0.060(2) 0.064(2) 0.109(3) 0.0236(19) 0.040(2) 0.0072(16)
C23 0.0400(16) 0.075(2) 0.089(3) 0.0072(18) 0.0074(16) 0.0026(15)
C24 0.0467(16) 0.0600(17) 0.0554(17) 0.0122(13) 0.0059(13) 0.0111(13)
C25 0.0440(14) 0.0436(13) 0.0268(12) 0.0107(10) -0.0043(10) 0.0078(11)
C26 0.0441(14) 0.0497(15) 0.0376(14) 0.0128(11) -0.0036(11) 0.0112(12)
C27 0.0380(14) 0.0704(19) 0.0438(15) 0.0234(13) -0.0022(12) 0.0045(13)
C28 0.0524(16) 0.0552(16) 0.0386(14) 0.0163(12) -0.0106(12) -0.0035(13)
C29 0.0680(19) 0.0436(15) 0.0456(16) 0.0072(12) 0.0004(14) 0.0075(14)
C30 0.0549(16) 0.0481(15) 0.0403(14) 0.0072(11) 0.0069(12) 0.0105(13)
C31 0.068(2) 0.074(2) 0.074(2) 0.0327(17) -0.0088(17) -0.0105(17)

loop_
_atom_type_symbol
_atom_type_description
_atom_type_scat_dispersion_real
_atom_type_scat_dispersion_imag
_atom_type_scat_source
C C 0.0033 0.0016 'International Tables Vol C Tables 4.2.6.8 and 6.1.1.4'
H H 0.0000 0.0000 'International Tables Vol C Tables 4.2.6.8 and 6.1.1.4'
N N 0.0061 0.0033 'International Tables Vol C Tables 4.2.6.8 and 6.1.1.4'
O O 0.0106 0.0060 'International Tables Vol C Tables 4.2.6.8 and 6.1.1.4'
S S 0.1246 0.1234 'International Tables Vol C Tables 4.2.6.8 and 6.1.1.4'

loop_
_geom_angle_atom_site_label_1
_geom_angle_atom_site_label_2
_geom_angle_atom_site_label_3
_geom_angle
O1 S1 O2 120.58(11)
O1 S1 N1 106.20(10)
O2 S1 N1 105.94(10)
O1 S1 C25 108.37(12)
O2 S1 C25 107.86(11)
N1 S1 C25 107.19(11)
C4 N1 C1 108.83(17)
C4 N1 S1 121.84(15)
C1 N1 S1 122.09(15)
C11 N2 C18 107.78(19)
C11 N2 C1 123.88(18)
C18 N2 C1 123.98(19)
N2 C1 N1 111.37(18)
N2 C1 C2 115.02(18)
N1 C1 C2 103.00(16)
N2 C1 H1 109.1
N1 C1 H1 109.1
C2 C1 H1 109.1
C3 C2 C1 105.00(18)
C3 C2 H2A 110.7
C1 C2 H2A 110.7
C3 C2 H2B 110.7
C1 C2 H2B 110.7
H2A C2 H2B 108.8
C4 C3 C5 126.8(2)
C4 C3 C2 109.5(2)
C5 C3 C2 123.59(19)
C3 C4 N1 112.75(19)
C3 C4 H4 123.6
N1 C4 H4 123.6
C6 C5 C10 117.4(2)
C6 C5 C3 120.2(2)
C10 C5 C3 122.4(2)
C7 C6 C5 121.2(2)
C7 C6 H6 119.4
C5 C6 H6 119.4
C8 C7 C6 120.6(2)
C8 C7 H7 119.7
C6 C7 H7 119.7
C7 C8 C9 119.1(2)
C7 C8 H8 120.5
C9 C8 H8 120.5
C10 C9 C8 120.7(3)
C10 C9 H9 119.6
C8 C9 H9 119.6
C9 C10 C5 121.0(2)
C9 C10 H10 119.5
C5 C10 H10 119.5
C12 C11 N2 130.1(2)
C12 C11 C16 122.1(2)
N2 C11 C16 107.8(2)
C13 C12 C11 117.5(3)
C13 C12 H12 121.2
C11 C12 H12 121.2
C12 C13 C14 121.0(3)
C12 C13 H13 119.5
C14 C13 H13 119.5
C15 C14 C13 121.9(3)
C15 C14 H14 119.0
C13 C14 H14 119.0
C14 C15 C16 118.5(3)
C14 C15 H15 120.7
C16 C15 H15 120.7
C11 C16 C15 118.9(2)
C11 C16 C17 106.6(2)
C15 C16 C17 134.4(2)
C18 C17 C16 108.0(2)
C18 C17 H17 126.0
C16 C17 H17 126.0
C17 C18 N2 109.7(2)
C17 C18 C19 129.7(2)
N2 C18 C19 120.6(2)
C20 C19 C24 118.5(3)
C20 C19 C18 121.5(2)
C24 C19 C18 120.0(2)
C21 C20 C19 120.6(3)
C21 C20 H20 119.7
C19 C20 H20 119.7
C22 C21 C20 120.1(3)
C22 C21 H21 119.9
C20 C21 H21 119.9
C21 C22 C23 120.1(3)
C21 C22 H22 120.0
C23 C22 H22 120.0
C24 C23 C22 119.9(3)
C24 C23 H23 120.0
C22 C23 H23 120.0
C23 C24 C19 120.7(3)
C23 C24 H24 119.6
C19 C24 H24 119.6
C26 C25 C30 120.2(2)
C26 C25 S1 119.48(18)
C30 C25 S1 120.3(2)
C27 C26 C25 119.3(2)
C27 C26 H26 120.3
C25 C26 H26 120.3
C26 C27 C28 121.6(3)
C26 C27 H27 119.2
C28 C27 H27 119.2
C27 C28 C29 118.4(3)
C27 C28 C31 120.8(3)
C29 C28 C31 120.8(3)
C30 C29 C28 121.2(2)
C30 C29 H29 119.4
C28 C29 H29 119.4
C29 C30 C25 119.3(3)
C29 C30 H30 120.3
C25 C30 H30 120.3
C28 C31 H31A 109.5
C28 C31 H31B 109.5
H31A C31 H31B 109.5
C28 C31 H31C 109.5
H31A C31 H31C 109.5
H31B C31 H31C 109.5

loop_
_geom_bond_atom_site_label_1
_geom_bond_atom_site_label_2
_geom_bond_distance
S1 O1 1.4151(17)
S1 O2 1.4233(17)
S1 N1 1.6289(19)
S1 C25 1.755(3)
N1 C4 1.408(3)
N1 C1 1.492(3)
N2 C11 1.389(3)
N2 C18 1.389(3)
N2 C1 1.446(3)
C1 C2 1.536(3)
C1 H1 0.9800
C2 C3 1.504(3)
C2 H2A 0.9700
C2 H2B 0.9700
C3 C4 1.320(3)
C3 C5 1.458(3)
C4 H4 0.9300
C5 C6 1.386(3)
C5 C10 1.391(3)
C6 C7 1.377(3)
C6 H6 0.9300
C7 C8 1.365(4)
C7 H7 0.9300
C8 C9 1.376(4)
C8 H8 0.9300
C9 C10 1.370(3)
C9 H9 0.9300
C10 H10 0.9300
C11 C12 1.388(3)
C11 C16 1.401(3)
C12 C13 1.372(4)
C12 H12 0.9300
C13 C14 1.391(4)
C13 H13 0.9300
C14 C15 1.360(4)
C14 H14 0.9300
C15 C16 1.402(4)
C15 H15 0.9300
C16 C17 1.427(4)
C17 C18 1.344(3)
C17 H17 0.9300
C18 C19 1.473(3)
C19 C20 1.380(4)
C19 C24 1.389(4)
C20 C21 1.378(4)
C20 H20 0.9300
C21 C22 1.368(5)
C21 H21 0.9300
C22 C23 1.376(5)
C22 H22 0.9300
C23 C24 1.372(4)
C23 H23 0.9300
C24 H24 0.9300
C25 C26 1.381(3)
C25 C30 1.387(3)
C26 C27 1.371(4)
C26 H26 0.9300
C27 C28 1.380(4)
C27 H27 0.9300
C28 C29 1.382(4)
C28 C31 1.511(4)
C29 C30 1.377(4)
C29 H29 0.9300
C30 H30 0.9300
C31 H31A 0.9600
C31 H31B 0.9600
C31 H31C 0.9600

loop_
_geom_torsion_atom_site_label_1
_geom_torsion_atom_site_label_2
_geom_torsion_atom_site_label_3
_geom_torsion_atom_site_label_4
_geom_torsion
O1 S1 N1 C4 177.88(18)
O2 S1 N1 C4 48.5(2)
C25 S1 N1 C4 -66.4(2)
O1 S1 N1 C1 -35.2(2)
O2 S1 N1 C1 -164.55(17)
C25 S1 N1 C1 80.47(19)
C11 N2 C1 N1 42.6(3)
C18 N2 C1 N1 -111.0(2)
C11 N2 C1 C2 -74.0(3)
C18 N2 C1 C2 132.3(2)
C4 N1 C1 N2 -133.09(19)
S1 N1 C1 N2 76.2(2)
C4 N1 C1 C2 -9.3(2)
S1 N1 C1 C2 -159.95(16)
N2 C1 C2 C3 130.10(19)
N1 C1 C2 C3 8.7(2)
C1 C2 C3 C4 -5.6(3)
C1 C2 C3 C5 177.5(2)
C5 C3 C4 N1 176.5(2)
C2 C3 C4 N1 -0.4(3)
C1 N1 C4 C3 6.5(3)
S1 N1 C4 C3 157.21(17)
C4 C3 C5 C6 -179.7(2)
C2 C3 C5 C6 -3.2(3)
C4 C3 C5 C10 -0.5(4)
C2 C3 C5 C10 175.9(2)
C10 C5 C6 C7 -1.7(4)
C3 C5 C6 C7 177.5(2)
C5 C6 C7 C8 0.6(4)
C6 C7 C8 C9 1.2(4)
C7 C8 C9 C10 -1.8(5)
C8 C9 C10 C5 0.6(5)
C6 C5 C10 C9 1.1(4)
C3 C5 C10 C9 -178.1(2)
C18 N2 C11 C12 177.0(3)
C1 N2 C11 C12 19.7(4)
C18 N2 C11 C16 -1.7(3)
C1 N2 C11 C16 -159.0(2)
N2 C11 C12 C13 -178.4(3)
C16 C11 C12 C13 0.2(4)
C11 C12 C13 C14 -0.2(5)
C12 C13 C14 C15 -0.3(6)
C13 C14 C15 C16 0.8(5)
C12 C11 C16 C15 0.3(4)
N2 C11 C16 C15 179.1(2)
C12 C11 C16 C17 -178.4(2)
N2 C11 C16 C17 0.4(3)
C14 C15 C16 C11 -0.8(4)
C14 C15 C16 C17 177.6(3)
C11 C16 C17 C18 1.2(3)
C15 C16 C17 C18 -177.3(3)
C16 C17 C18 N2 -2.3(3)
C16 C17 C18 C19 179.5(2)
C11 N2 C18 C17 2.5(3)
C1 N2 C18 C17 159.8(2)
C11 N2 C18 C19 -179.1(2)
C1 N2 C18 C19 -21.8(3)
C17 C18 C19 C20 122.0(3)
N2 C18 C19 C20 -56.1(3)
C17 C18 C19 C24 -57.4(4)
N2 C18 C19 C24 124.6(3)
C24 C19 C20 C21 0.7(4)
C18 C19 C20 C21 -178.7(2)
C19 C20 C21 C22 -1.2(4)
C20 C21 C22 C23 0.9(5)
C21 C22 C23 C24 0.0(5)
C22 C23 C24 C19 -0.5(5)
C20 C19 C24 C23 0.1(4)
C18 C19 C24 C23 179.5(2)
O1 S1 C25 C26 22.2(2)
O2 S1 C25 C26 154.26(18)
N1 S1 C25 C26 -92.0(2)
O1 S1 C25 C30 -158.45(19)
O2 S1 C25 C30 -26.4(2)
N1 S1 C25 C30 87.3(2)
C30 C25 C26 C27 -0.5(3)
S1 C25 C26 C27 178.85(18)
C25 C26 C27 C28 0.2(4)
C26 C27 C28 C29 0.1(4)
C26 C27 C28 C31 -179.0(2)
C27 C28 C29 C30 0.1(4)
C31 C28 C29 C30 179.1(2)
C28 C29 C30 C25 -0.4(4)
C26 C25 C30 C29 0.6(4)
S1 C25 C30 C29 -178.72(19)
